data_7104325
loop_
_publ_author_name
'Mamada, Masashi'
'Nishida, Jun-Ichi'
'Tokito, Shizuo'
'Yamashita, Yoshiro'

_publ_section_title
;
 Anthraquinone derivatives affording n-type organic thin film
 transistors.
;
_journal_issue 16
_journal_name_full 'Chemical communications (Cambridge, England)'
_journal_page_first 2177
_journal_page_last 2179
_journal_paper_doi 10.1039/b820520e
_journal_volume 34
_journal_year 2009
_chemical_formula_moiety 'C36 H18 F6 O2 S2 '
_chemical_formula_sum 'C36 H18 F6 O2 S2'
_chemical_formula_weight 660.65
_space_group_IT_number 2
_symmetry_cell_setting triclinic
_symmetry_Int_Tables_number 2
_symmetry_space_group_name_Hall '-P 1'
_symmetry_space_group_name_H-M 'P -1'
_cell_angle_alpha 73.309(4)
_cell_angle_beta 84.213(5)
_cell_angle_gamma 78.391(5)
_cell_formula_units_Z 2
_cell_length_a 7.7033(15)
_cell_length_b 10.4109(19)
_cell_length_c 17.980(3)
_cell_measurement_reflns_used 5672
_cell_measurement_temperature 93.1
_cell_measurement_theta_max 25.4
_cell_measurement_theta_min 3.1
_cell_volume 1351.5(4)
_computing_cell_refinement PROCESS-AUTO
_computing_data_collection PROCESS-AUTO
_computing_data_reduction CrystalStructure
_computing_publication_material 'CrystalStructure 3.8'
_computing_structure_refinement SHELXL
_computing_structure_solution SIR97
_diffrn_detector_area_resol_mean 10.00
_diffrn_measured_fraction_theta_full 0.996
_diffrn_measured_fraction_theta_max 0.996
_diffrn_measurement_device_type 'Rigaku RAXIS-RAPID'
_diffrn_measurement_method \w
_diffrn_radiation_type 'Mo K\a'
_diffrn_radiation_wavelength 0.71075
_diffrn_reflns_av_R_equivalents 0.085
_diffrn_reflns_limit_h_max 9
_diffrn_reflns_limit_h_min -9
_diffrn_reflns_limit_k_max 12
_diffrn_reflns_limit_k_min -12
_diffrn_reflns_limit_l_max 21
_diffrn_reflns_limit_l_min -21
_diffrn_reflns_number 10827
_diffrn_reflns_theta_full 25.35
_diffrn_reflns_theta_max 25.35
_exptl_absorpt_coefficient_mu 0.276
_exptl_absorpt_correction_T_max 0.973
_exptl_absorpt_correction_T_min 0.636
_exptl_absorpt_correction_type multi-scan
_exptl_absorpt_process_details
;
Higashi, T. (1995). Program for Absorption Correction.
Rigaku Corporation, Tokyo, Japan.
;
_exptl_crystal_colour red
_exptl_crystal_density_diffrn 1.623
_exptl_crystal_density_method 'not measured'
_exptl_crystal_description block
_exptl_crystal_F_000 672.00
_exptl_crystal_size_max 0.60
_exptl_crystal_size_mid 0.15
_exptl_crystal_size_min 0.10
_refine_diff_density_max 0.69
_refine_diff_density_min -0.44
_refine_ls_extinction_method none
_refine_ls_goodness_of_fit_ref 0.964
_refine_ls_hydrogen_treatment refall
_refine_ls_number_parameters 416
_refine_ls_number_reflns 4924
_refine_ls_R_factor_gt 0.0823
_refine_ls_shift/su_max 0.0000
_refine_ls_structure_factor_coef Fsqd
_refine_ls_weighting_details 'w = 1/[\s^2^(Fo^2^)+(0.1311P)^2^+0.0000P] where P=(Fo^2^+2Fc^2^)/3'
_refine_ls_weighting_scheme calc
_refine_ls_wR_factor_ref 0.2558
_reflns_number_gt 2430
_reflns_number_total 4924
_reflns_threshold_expression F^2^>2.0\s(F^2^)
_cod_data_source_file b820520e.txt
_cod_data_source_block 2_
_cod_original_formula_sum 'C36 H18 F6 O2 S2 '
_cod_database_code 7104325

loop_
_symmetry_equiv_pos_site_id
_symmetry_equiv_pos_as_xyz
1 +X,+Y,+Z
2 -X,-Y,-Z

loop_
_atom_site_label
_atom_site_type_symbol
_atom_site_fract_x
_atom_site_fract_y
_atom_site_fract_z
_atom_site_U_iso_or_equiv
_atom_site_adp_type
_atom_site_occupancy
_atom_site_symmetry_multiplicity
_atom_site_calc_flag
_atom_site_refinement_flags
_atom_site_disorder_assembly
_atom_site_disorder_group
S(1) S 0.4894(2) -0.15798(14) 0.32602(8) 0.0419(4) Uani 1.00 1 d . . .
S(2) S 0.0172(2) 0.76786(14) 0.70295(8) 0.0409(4) Uani 1.00 1 d . . .
F(1) F 0.6740(6) -0.6687(3) 0.1125(2) 0.0810(15) Uani 1.00 1 d . . .
F(2) F 0.9223(5) -0.6103(3) 0.0672(2) 0.0621(11) Uani 1.00 1 d . . .
F(3) F 0.6869(5) -0.5069(3) 0.0082(2) 0.0607(11) Uani 1.00 1 d . . .
F(4) F -0.1314(5) 1.1478(3) 0.9975(2) 0.0589(10) Uani 1.00 1 d . . .
F(5) F -0.4100(5) 1.2023(3) 0.9759(2) 0.0554(10) Uani 1.00 1 d . . .
F(6) F -0.2226(5) 1.3056(3) 0.8963(2) 0.0550(10) Uani 1.00 1 d . . .
O(1) O 0.0313(6) 0.1659(3) 0.6208(2) 0.0495(11) Uani 1.00 1 d . . .
O(2) O 0.3959(5) 0.4680(3) 0.3877(2) 0.0447(10) Uani 1.00 1 d . . .
C(1) C 0.7507(8) -0.5614(5) 0.0793(3) 0.0422(14) Uani 1.00 1 d . . .
C(2) C 0.7224(8) -0.4584(5) 0.1247(3) 0.0384(13) Uani 1.00 1 d . . .
C(3) C 0.6124(9) -0.4725(5) 0.1924(3) 0.0466(15) Uani 1.00 1 d . . .
C(4) C 0.5798(8) -0.3705(5) 0.2298(3) 0.0421(14) Uani 1.00 1 d . . .
C(5) C 0.6570(8) -0.2533(5) 0.2019(3) 0.0380(13) Uani 1.00 1 d . . .
C(6) C 0.7700(8) -0.2432(5) 0.1366(3) 0.0420(14) Uani 1.00 1 d . . .
C(7) C 0.8058(8) -0.3465(5) 0.0980(3) 0.0437(14) Uani 1.00 1 d . . .
C(8) C 0.6136(8) -0.1412(5) 0.2396(3) 0.0394(13) Uani 1.00 1 d . . .
C(9) C 0.6586(8) -0.0144(5) 0.2145(3) 0.0406(14) Uani 1.00 1 d . . .
C(10) C 0.5905(8) 0.0687(5) 0.2637(3) 0.0414(14) Uani 1.00 1 d . . .
C(11) C 0.4950(8) 0.0053(5) 0.3283(3) 0.0408(13) Uani 1.00 1 d . . .
C(12) C 0.4025(7) 0.0616(5) 0.3896(2) 0.0354(12) Uani 1.00 1 d . . .
C(13) C 0.3014(8) -0.0130(5) 0.4493(3) 0.0396(13) Uani 1.00 1 d . . .
C(14) C 0.2131(8) 0.0408(5) 0.5077(3) 0.0424(14) Uani 1.00 1 d . . .
C(15) C 0.2215(8) 0.1739(5) 0.5087(3) 0.0380(13) Uani 1.00 1 d . . .
C(16) C 0.1253(8) 0.2303(5) 0.5704(3) 0.0405(13) Uani 1.00 1 d . . .
C(17) C 0.1452(7) 0.3708(5) 0.5711(2) 0.0340(12) Uani 1.00 1 d . . .
C(18) C 0.0677(8) 0.4235(5) 0.6306(3) 0.0397(13) Uani 1.00 1 d . . .
C(19) C 0.0779(8) 0.5546(5) 0.6336(3) 0.0378(13) Uani 1.00 1 d . . .
C(20) C 0.1765(8) 0.6322(5) 0.5718(3) 0.0387(13) Uani 1.00 1 d . . .
C(21) C 0.2567(8) 0.5797(5) 0.5120(3) 0.0422(14) Uani 1.00 1 d . . .
C(22) C 0.2442(7) 0.4475(5) 0.5096(3) 0.0369(13) Uani 1.00 1 d . . .
C(23) C 0.3257(8) 0.3949(5) 0.4445(3) 0.0380(13) Uani 1.00 1 d . . .
C(24) C 0.3206(7) 0.2520(5) 0.4479(3) 0.0349(12) Uani 1.00 1 d . . .
C(25) C 0.4083(8) 0.1962(5) 0.3905(3) 0.0392(13) Uani 1.00 1 d . . .
C(26) C -0.0114(8) 0.6120(5) 0.6944(3) 0.0376(13) Uani 1.00 1 d . . .
C(27) C -0.1307(8) 0.5588(5) 0.7514(3) 0.0408(14) Uani 1.00 1 d . . .
C(28) C -0.1996(8) 0.6423(5) 0.8010(3) 0.0387(13) Uani 1.00 1 d . . .
C(29) C -0.1318(8) 0.7613(5) 0.7818(3) 0.0379(13) Uani 1.00 1 d . . .
C(30) C -0.1682(8) 0.8725(5) 0.8207(3) 0.0378(13) Uani 1.00 1 d . . .
C(31) C -0.2580(8) 0.8539(5) 0.8939(3) 0.0415(13) Uani 1.00 1 d . . .
C(32) C -0.2858(8) 0.9560(5) 0.9313(3) 0.0433(14) Uani 1.00 1 d . . .
C(33) C -0.2256(8) 1.0775(5) 0.8968(3) 0.0392(13) Uani 1.00 1 d . . .
C(34) C -0.1415(8) 1.0986(5) 0.8242(3) 0.0406(14) Uani 1.00 1 d . . .
C(35) C -0.1105(8) 0.9963(5) 0.7864(3) 0.0438(14) Uani 1.00 1 d . . .
C(36) C -0.2490(8) 1.1825(5) 0.9409(3) 0.0407(13) Uani 1.00 1 d . . .
H(1) H 0.5606 -0.5517 0.2126 0.056 Uiso 1.00 1 c R . .
H(2) H 0.5036 -0.3798 0.2752 0.051 Uiso 1.00 1 c R . .
H(3) H 0.8245 -0.1652 0.1173 0.050 Uiso 1.00 1 c R . .
H(4) H 0.8866 -0.3395 0.0541 0.052 Uiso 1.00 1 c R . .
H(5) H 0.7289 0.0144 0.1683 0.049 Uiso 1.00 1 c R . .
H(6) H 0.6084 0.1599 0.2536 0.050 Uiso 1.00 1 c R . .
H(7) H 0.2931 -0.1030 0.4498 0.048 Uiso 1.00 1 c R . .
H(8) H 0.1461 -0.0129 0.5475 0.051 Uiso 1.00 1 c R . .
H(9) H 0.0045 0.3688 0.6715 0.048 Uiso 1.00 1 c R . .
H(10) H 0.1873 0.7216 0.5717 0.046 Uiso 1.00 1 c R . .
H(11) H 0.3218 0.6337 0.4715 0.051 Uiso 1.00 1 c R . .
H(12) H 0.4748 0.2498 0.3504 0.047 Uiso 1.00 1 c R . .
H(13) H -0.1638 0.4734 0.7570 0.049 Uiso 1.00 1 c R . .
H(14) H -0.2834 0.6192 0.8429 0.046 Uiso 1.00 1 c R . .
H(15) H -0.2998 0.7711 0.9177 0.050 Uiso 1.00 1 c R . .
H(16) H -0.3463 0.9427 0.9809 0.052 Uiso 1.00 1 c R . .
H(17) H -0.1045 1.1832 0.8000 0.049 Uiso 1.00 1 c R . .
H(18) H -0.0498 1.0106 0.7369 0.053 Uiso 1.00 1 c R . .

loop_
_atom_site_aniso_label
_atom_site_aniso_U_11
_atom_site_aniso_U_22
_atom_site_aniso_U_33
_atom_site_aniso_U_12
_atom_site_aniso_U_13
_atom_site_aniso_U_23
S(1) 0.0581(10) 0.0424(8) 0.0328(7) -0.0096(6) -0.0006(6) -0.0225(6)
S(2) 0.0553(10) 0.0437(8) 0.0321(7) -0.0103(6) 0.0008(6) -0.0237(6)
F(1) 0.135(4) 0.070(2) 0.066(2) -0.053(2) 0.038(2) -0.052(2)
F(2) 0.072(3) 0.068(2) 0.059(2) 0.0015(19) -0.011(2) -0.0443(19)
F(3) 0.085(3) 0.063(2) 0.045(2) 0.0012(19) -0.0158(19) -0.0380(17)
F(4) 0.079(2) 0.063(2) 0.048(2) -0.0043(18) -0.0193(19) -0.0369(18)
F(5) 0.055(2) 0.067(2) 0.064(2) -0.0186(17) 0.0172(19) -0.0497(19)
F(6) 0.079(2) 0.0484(19) 0.049(2) -0.0193(17) 0.0109(19) -0.0303(17)
O(1) 0.078(3) 0.039(2) 0.039(2) -0.018(2) 0.008(2) -0.0208(18)
O(2) 0.062(2) 0.046(2) 0.035(2) -0.0164(19) 0.0076(19) -0.0232(18)
C(1) 0.053(4) 0.048(3) 0.033(3) -0.011(2) 0.000(2) -0.022(2)
C(2) 0.046(3) 0.039(2) 0.037(3) -0.011(2) -0.002(2) -0.019(2)
C(3) 0.064(4) 0.049(3) 0.038(3) -0.014(2) -0.001(3) -0.027(2)
C(4) 0.054(4) 0.048(3) 0.034(2) -0.010(2) -0.002(2) -0.025(2)
C(5) 0.048(3) 0.044(3) 0.030(2) -0.007(2) -0.006(2) -0.024(2)
C(6) 0.058(4) 0.043(3) 0.031(2) -0.012(2) 0.000(2) -0.020(2)
C(7) 0.054(4) 0.053(3) 0.032(2) -0.013(2) 0.003(2) -0.025(2)
C(8) 0.047(3) 0.049(3) 0.028(2) -0.009(2) -0.002(2) -0.019(2)
C(9) 0.057(4) 0.044(3) 0.030(2) -0.016(2) 0.006(2) -0.023(2)
C(10) 0.055(4) 0.044(3) 0.034(2) -0.018(2) 0.003(2) -0.021(2)
C(11) 0.053(4) 0.040(2) 0.036(3) -0.003(2) -0.013(2) -0.020(2)
C(12) 0.046(3) 0.036(2) 0.028(2) -0.004(2) -0.009(2) -0.015(2)
C(13) 0.048(3) 0.041(2) 0.034(2) -0.002(2) -0.006(2) -0.021(2)
C(14) 0.062(4) 0.041(3) 0.030(2) -0.016(2) -0.001(2) -0.015(2)
C(15) 0.049(3) 0.039(2) 0.032(2) -0.007(2) -0.008(2) -0.019(2)
C(16) 0.048(3) 0.045(3) 0.033(2) -0.005(2) -0.007(2) -0.017(2)
C(17) 0.044(3) 0.036(2) 0.026(2) -0.006(2) -0.009(2) -0.015(2)
C(18) 0.048(3) 0.045(3) 0.033(2) -0.007(2) -0.004(2) -0.022(2)
C(19) 0.052(3) 0.035(2) 0.034(2) -0.002(2) -0.017(2) -0.021(2)
C(20) 0.050(3) 0.043(3) 0.031(2) -0.010(2) -0.000(2) -0.022(2)
C(21) 0.057(4) 0.044(3) 0.033(2) -0.013(2) 0.001(2) -0.020(2)
C(22) 0.045(3) 0.041(2) 0.031(2) -0.009(2) -0.007(2) -0.016(2)
C(23) 0.045(3) 0.046(3) 0.029(2) -0.011(2) -0.002(2) -0.017(2)
C(24) 0.041(3) 0.041(2) 0.029(2) -0.003(2) -0.012(2) -0.020(2)
C(25) 0.049(3) 0.043(3) 0.030(2) -0.003(2) -0.012(2) -0.017(2)
C(26) 0.051(3) 0.043(2) 0.026(2) -0.010(2) -0.006(2) -0.019(2)
C(27) 0.055(4) 0.045(3) 0.031(2) -0.016(2) -0.002(2) -0.019(2)
C(28) 0.054(3) 0.037(2) 0.032(2) -0.008(2) -0.003(2) -0.020(2)
C(29) 0.047(3) 0.043(2) 0.029(2) -0.005(2) -0.003(2) -0.019(2)
C(30) 0.050(3) 0.040(3) 0.029(2) -0.009(2) -0.006(2) -0.017(2)
C(31) 0.051(3) 0.046(3) 0.037(3) -0.013(2) -0.002(2) -0.022(2)
C(32) 0.058(4) 0.050(3) 0.031(2) -0.011(2) 0.003(2) -0.026(2)
C(33) 0.047(3) 0.046(3) 0.035(2) -0.008(2) -0.003(2) -0.027(2)
C(34) 0.059(4) 0.035(2) 0.035(2) -0.011(2) 0.002(2) -0.020(2)
C(35) 0.059(4) 0.049(3) 0.029(2) -0.010(2) -0.002(2) -0.019(2)
C(36) 0.049(4) 0.047(3) 0.035(3) -0.012(2) -0.002(2) -0.023(2)

loop_
_atom_type_symbol
_atom_type_description
_atom_type_scat_dispersion_real
_atom_type_scat_dispersion_imag
_atom_type_scat_source
C C 0.003 0.002
;
International Tables for Crystallography
(1992, Vol. C, Tables 4.2.6.8 and 6.1.1.4)
;
H H 0.000 0.000
;
International Tables for Crystallography
(1992, Vol. C, Table 6.1.1.4)
;
F F 0.017 0.010
;
International Tables for Crystallography
(1992, Vol. C, Tables 4.2.6.8 and 6.1.1.4)
;
O O 0.011 0.006
;
International Tables for Crystallography
(1992, Vol. C, Tables 4.2.6.8 and 6.1.1.4)
;
S S 0.125 0.123
;
International Tables for Crystallography
(1992, Vol. C, Tables 4.2.6.8 and 6.1.1.4)
;

loop_
_geom_angle_atom_site_label_1
_geom_angle_atom_site_label_2
_geom_angle_atom_site_label_3
_geom_angle
_geom_angle_publ_flag
_geom_angle_site_symmetry_1
_geom_angle_site_symmetry_2
_geom_angle_site_symmetry_3
C(8) S(1) C(11) 93.0(2) yes . . .
C(26) S(2) C(29) 92.8(2) yes . . .
F(1) C(1) F(2) 106.4(4) yes . . .
F(1) C(1) F(3) 106.6(5) yes . . .
F(1) C(1) C(2) 113.7(4) yes . . .
F(2) C(1) F(3) 105.1(4) yes . . .
F(2) C(1) C(2) 112.9(5) yes . . .
F(3) C(1) C(2) 111.5(4) yes . . .
C(1) C(2) C(3) 121.4(5) yes . . .
C(1) C(2) C(7) 118.6(5) yes . . .
C(3) C(2) C(7) 120.0(5) yes . . .
C(2) C(3) C(4) 119.6(5) yes . . .
C(3) C(4) C(5) 121.3(5) yes . . .
C(4) C(5) C(6) 118.3(5) yes . . .
C(4) C(5) C(8) 121.0(5) yes . . .
C(6) C(5) C(8) 120.7(5) yes . . .
C(5) C(6) C(7) 121.2(5) yes . . .
C(2) C(7) C(6) 119.5(5) yes . . .
S(1) C(8) C(5) 121.3(4) yes . . .
S(1) C(8) C(9) 110.3(4) yes . . .
C(5) C(8) C(9) 128.3(5) yes . . .
C(8) C(9) C(10) 113.2(5) yes . . .
C(9) C(10) C(11) 113.7(5) yes . . .
S(1) C(11) C(10) 109.7(4) yes . . .
S(1) C(11) C(12) 121.9(4) yes . . .
C(10) C(11) C(12) 128.4(5) yes . . .
C(11) C(12) C(13) 121.9(5) yes . . .
C(11) C(12) C(25) 121.1(4) yes . . .
C(13) C(12) C(25) 117.0(5) yes . . .
C(12) C(13) C(14) 121.9(5) yes . . .
C(13) C(14) C(15) 120.7(5) yes . . .
C(14) C(15) C(16) 120.2(4) yes . . .
C(14) C(15) C(24) 118.2(5) yes . . .
C(16) C(15) C(24) 121.6(5) yes . . .
O(1) C(16) C(15) 121.9(5) yes . . .
O(1) C(16) C(17) 120.0(5) yes . . .
C(15) C(16) C(17) 118.2(4) yes . . .
C(16) C(17) C(18) 120.1(4) yes . . .
C(16) C(17) C(22) 119.3(4) yes . . .
C(18) C(17) C(22) 120.7(5) yes . . .
C(17) C(18) C(19) 122.7(5) yes . . .
C(18) C(19) C(20) 116.8(5) yes . . .
C(18) C(19) C(26) 122.4(4) yes . . .
C(20) C(19) C(26) 120.8(5) yes . . .
C(19) C(20) C(21) 121.0(5) yes . . .
C(20) C(21) C(22) 121.5(5) yes . . .
C(17) C(22) C(21) 117.3(5) yes . . .
C(17) C(22) C(23) 121.9(5) yes . . .
C(21) C(22) C(23) 120.8(4) yes . . .
O(2) C(23) C(22) 120.9(5) yes . . .
O(2) C(23) C(24) 120.6(5) yes . . .
C(22) C(23) C(24) 118.5(4) yes . . .
C(15) C(24) C(23) 120.0(5) yes . . .
C(15) C(24) C(25) 120.1(5) yes . . .
C(23) C(24) C(25) 119.8(4) yes . . .
C(12) C(25) C(24) 122.0(4) yes . . .
S(2) C(26) C(19) 122.3(4) yes . . .
S(2) C(26) C(27) 109.8(4) yes . . .
C(19) C(26) C(27) 127.9(5) yes . . .
C(26) C(27) C(28) 114.2(5) yes . . .
C(27) C(28) C(29) 112.5(5) yes . . .
S(2) C(29) C(28) 110.7(4) yes . . .
S(2) C(29) C(30) 120.7(4) yes . . .
C(28) C(29) C(30) 128.6(5) yes . . .
C(29) C(30) C(31) 120.3(5) yes . . .
C(29) C(30) C(35) 121.0(4) yes . . .
C(31) C(30) C(35) 118.7(5) yes . . .
C(30) C(31) C(32) 120.1(5) yes . . .
C(31) C(32) C(33) 120.3(5) yes . . .
C(32) C(33) C(34) 120.2(5) yes . . .
C(32) C(33) C(36) 118.9(5) yes . . .
C(34) C(33) C(36) 120.9(5) yes . . .
C(33) C(34) C(35) 120.1(5) yes . . .
C(30) C(35) C(34) 120.5(5) yes . . .
F(4) C(36) F(5) 106.1(4) yes . . .
F(4) C(36) F(6) 105.0(5) yes . . .
F(4) C(36) C(33) 111.8(4) yes . . .
F(5) C(36) F(6) 106.4(4) yes . . .
F(5) C(36) C(33) 113.6(5) yes . . .
F(6) C(36) C(33) 113.3(4) yes . . .
C(2) C(3) H(1) 120.2 no . . .
C(4) C(3) H(1) 120.2 no . . .
C(3) C(4) H(2) 119.3 no . . .
C(5) C(4) H(2) 119.3 no . . .
C(5) C(6) H(3) 119.4 no . . .
C(7) C(6) H(3) 119.4 no . . .
C(2) C(7) H(4) 120.3 no . . .
C(6) C(7) H(4) 120.3 no . . .
C(8) C(9) H(5) 123.4 no . . .
C(10) C(9) H(5) 123.4 no . . .
C(9) C(10) H(6) 123.2 no . . .
C(11) C(10) H(6) 123.2 no . . .
C(12) C(13) H(7) 119.0 no . . .
C(14) C(13) H(7) 119.0 no . . .
C(13) C(14) H(8) 119.6 no . . .
C(15) C(14) H(8) 119.7 no . . .
C(17) C(18) H(9) 118.6 no . . .
C(19) C(18) H(9) 118.6 no . . .
C(19) C(20) H(10) 119.5 no . . .
C(21) C(20) H(10) 119.5 no . . .
C(20) C(21) H(11) 119.2 no . . .
C(22) C(21) H(11) 119.2 no . . .
C(12) C(25) H(12) 119.0 no . . .
C(24) C(25) H(12) 119.0 no . . .
C(26) C(27) H(13) 122.9 no . . .
C(28) C(27) H(13) 122.9 no . . .
C(27) C(28) H(14) 123.7 no . . .
C(29) C(28) H(14) 123.7 no . . .
C(30) C(31) H(15) 119.9 no . . .
C(32) C(31) H(15) 119.9 no . . .
C(31) C(32) H(16) 119.8 no . . .
C(33) C(32) H(16) 119.8 no . . .
C(33) C(34) H(17) 120.0 no . . .
C(35) C(34) H(17) 120.0 no . . .
C(30) C(35) H(18) 119.7 no . . .
C(34) C(35) H(18) 119.7 no . . .

loop_
_geom_bond_atom_site_label_1
_geom_bond_atom_site_label_2
_geom_bond_distance
_geom_bond_publ_flag
_geom_bond_site_symmetry_1
_geom_bond_site_symmetry_2
S(1) C(8) 1.725(5) yes . .
S(1) C(11) 1.721(6) yes . .
S(2) C(26) 1.732(6) yes . .
S(2) C(29) 1.726(5) yes . .
F(1) C(1) 1.329(7) yes . .
F(2) C(1) 1.337(7) yes . .
F(3) C(1) 1.340(6) yes . .
F(4) C(36) 1.353(7) yes . .
F(5) C(36) 1.339(7) yes . .
F(6) C(36) 1.345(6) yes . .
O(1) C(16) 1.228(6) yes . .
O(2) C(23) 1.233(6) yes . .
C(1) C(2) 1.496(9) yes . .
C(2) C(3) 1.400(8) yes . .
C(2) C(7) 1.386(8) yes . .
C(3) C(4) 1.382(9) yes . .
C(4) C(5) 1.405(8) yes . .
C(5) C(6) 1.381(7) yes . .
C(5) C(8) 1.478(8) yes . .
C(6) C(7) 1.408(9) yes . .
C(8) C(9) 1.370(8) yes . .
C(9) C(10) 1.404(8) yes . .
C(10) C(11) 1.382(7) yes . .
C(11) C(12) 1.452(8) yes . .
C(12) C(13) 1.400(7) yes . .
C(12) C(25) 1.416(8) yes . .
C(13) C(14) 1.385(8) yes . .
C(14) C(15) 1.406(8) yes . .
C(15) C(16) 1.468(8) yes . .
C(15) C(24) 1.418(7) yes . .
C(16) C(17) 1.505(8) yes . .
C(17) C(18) 1.371(8) yes . .
C(17) C(22) 1.417(7) yes . .
C(18) C(19) 1.399(8) yes . .
C(19) C(20) 1.423(7) yes . .
C(19) C(26) 1.444(8) yes . .
C(20) C(21) 1.380(8) yes . .
C(21) C(22) 1.412(8) yes . .
C(22) C(23) 1.466(8) yes . .
C(23) C(24) 1.480(8) yes . .
C(24) C(25) 1.379(8) yes . .
C(26) C(27) 1.375(7) yes . .
C(27) C(28) 1.413(8) yes . .
C(28) C(29) 1.380(8) yes . .
C(29) C(30) 1.485(8) yes . .
C(30) C(31) 1.403(7) yes . .
C(30) C(35) 1.399(8) yes . .
C(31) C(32) 1.385(9) yes . .
C(32) C(33) 1.388(8) yes . .
C(33) C(34) 1.375(7) yes . .
C(33) C(36) 1.499(9) yes . .
C(34) C(35) 1.391(8) yes . .
C(3) H(1) 0.950 no . .
C(4) H(2) 0.950 no . .
C(6) H(3) 0.950 no . .
C(7) H(4) 0.950 no . .
C(9) H(5) 0.950 no . .
C(10) H(6) 0.950 no . .
C(13) H(7) 0.950 no . .
C(14) H(8) 0.950 no . .
C(18) H(9) 0.950 no . .
C(20) H(10) 0.950 no . .
C(21) H(11) 0.950 no . .
C(25) H(12) 0.950 no . .
C(27) H(13) 0.950 no . .
C(28) H(14) 0.950 no . .
C(31) H(15) 0.950 no . .
C(32) H(16) 0.950 no . .
C(34) H(17) 0.950 no . .
C(35) H(18) 0.950 no . .

loop_
_geom_contact_atom_site_label_1
_geom_contact_atom_site_label_2
_geom_contact_distance
_geom_contact_publ_flag
_geom_contact_site_symmetry_1
_geom_contact_site_symmetry_2
S(1) C(16) 3.501(6) ? . 2_656
S(1) C(17) 3.527(5) ? . 2_656
S(1) C(35) 3.563(6) ? . 2_566
F(1) F(3) 3.560(5) ? . 2_645
F(1) F(4) 3.265(5) ? . 1_634
F(1) F(5) 3.289(6) ? . 1_634
F(1) C(9) 3.558(6) ? . 1_545
F(1) C(10) 3.371(6) ? . 1_545
F(2) F(2) 3.143(5) ? . 2_745
F(2) F(3) 3.478(5) ? . 2_745
F(2) F(4) 3.227(6) ? . 1_634
F(2) C(7) 3.542(7) ? . 2_745
F(2) C(28) 3.252(7) ? . 2_656
F(2) C(29) 3.140(6) ? . 2_656
F(2) C(30) 3.260(5) ? . 2_656
F(2) C(31) 3.211(6) ? . 2_656
F(3) F(1) 3.560(5) ? . 2_645
F(3) F(2) 3.478(5) ? . 2_745
F(3) F(3) 2.894(6) ? . 2_645
F(3) F(5) 3.473(5) ? . 1_634
F(3) F(5) 3.516(4) ? . 2_566
F(3) F(6) 3.126(5) ? . 1_634
F(4) F(1) 3.265(5) ? . 1_476
F(4) F(2) 3.227(6) ? . 1_476
F(4) F(4) 3.309(4) ? . 2_577
F(4) C(6) 3.596(7) ? . 2_666
F(4) C(7) 3.563(7) ? . 2_666
F(4) C(32) 3.431(7) ? . 2_577
F(4) C(33) 3.547(6) ? . 2_577
F(5) F(1) 3.289(6) ? . 1_476
F(5) F(3) 3.473(5) ? . 1_476
F(5) F(3) 3.516(4) ? . 2_566
F(5) C(2) 3.420(5) ? . 2_566
F(5) C(6) 3.482(7) ? . 2_566
F(5) C(7) 3.339(7) ? . 2_566
F(5) C(31) 3.312(6) ? . 2_477
F(5) C(32) 3.190(7) ? . 2_477
F(6) F(3) 3.126(5) ? . 1_476
F(6) C(3) 3.443(7) ? . 2_566
F(6) C(4) 3.577(7) ? . 2_566
F(6) C(6) 3.438(7) ? . 2_666
F(6) C(7) 3.337(8) ? . 2_666
F(6) C(27) 3.267(5) ? . 1_565
F(6) C(28) 3.463(5) ? . 1_565
O(1) C(21) 3.565(6) ? . 2_566
O(1) C(35) 3.206(6) ? . 1_545
O(2) C(4) 3.210(6) ? . 1_565
O(2) C(18) 3.541(7) ? . 2_566
O(2) C(20) 3.336(7) ? . 2_666
O(2) C(21) 3.252(7) ? . 2_666
O(2) C(27) 3.490(8) ? . 2_566
C(2) F(5) 3.420(5) ? . 2_566
C(3) F(6) 3.443(7) ? . 2_566
C(4) F(6) 3.577(7) ? . 2_566
C(4) O(2) 3.210(6) ? . 1_545
C(6) F(4) 3.596(7) ? . 2_666
C(6) F(5) 3.482(7) ? . 2_566
C(6) F(6) 3.438(7) ? . 2_666
C(7) F(2) 3.542(7) ? . 2_745
C(7) F(4) 3.563(7) ? . 2_666
C(7) F(5) 3.339(7) ? . 2_566
C(7) F(6) 3.337(8) ? . 2_666
C(9) F(1) 3.558(6) ? . 1_565
C(9) C(35) 3.522(9) ? . 2_666
C(10) F(1) 3.371(6) ? . 1_565
C(10) C(30) 3.595(9) ? . 2_566
C(12) C(14) 3.466(8) ? . 2_656
C(14) C(12) 3.466(8) ? . 2_656
C(15) C(20) 3.507(7) ? . 2_566
C(16) S(1) 3.501(6) ? . 2_656
C(16) C(20) 3.427(8) ? . 2_566
C(16) C(21) 3.409(8) ? . 2_566
C(17) S(1) 3.527(5) ? . 2_656
C(17) C(21) 3.454(8) ? . 2_566
C(17) C(22) 3.421(7) ? . 2_566
C(18) O(2) 3.541(7) ? . 2_566
C(18) C(22) 3.452(8) ? . 2_566
C(18) C(23) 3.411(7) ? . 2_566
C(19) C(23) 3.422(8) ? . 2_566
C(19) C(24) 3.514(7) ? . 2_566
C(20) O(2) 3.336(7) ? . 2_666
C(20) C(15) 3.507(7) ? . 2_566
C(20) C(16) 3.427(8) ? . 2_566
C(21) O(1) 3.565(6) ? . 2_566
C(21) O(2) 3.252(7) ? . 2_666
C(21) C(16) 3.409(8) ? . 2_566
C(21) C(17) 3.454(8) ? . 2_566
C(21) C(23) 3.464(9) ? . 2_666
C(22) C(17) 3.421(7) ? . 2_566
C(22) C(18) 3.452(8) ? . 2_566
C(23) C(18) 3.411(7) ? . 2_566
C(23) C(19) 3.422(8) ? . 2_566
C(23) C(21) 3.464(9) ? . 2_666
C(24) C(19) 3.514(7) ? . 2_566
C(24) C(26) 3.466(7) ? . 2_566
C(25) C(26) 3.521(7) ? . 2_566
C(25) C(27) 3.572(7) ? . 2_566
C(26) C(24) 3.466(7) ? . 2_566
C(26) C(25) 3.521(7) ? . 2_566
C(27) F(6) 3.267(5) ? . 1_545
C(27) O(2) 3.490(8) ? . 2_566
C(27) C(25) 3.572(7) ? . 2_566
C(28) F(2) 3.252(7) ? . 2_656
C(28) F(6) 3.463(5) ? . 1_545
C(29) F(2) 3.140(6) ? . 2_656
C(30) F(2) 3.260(5) ? . 2_656
C(30) C(10) 3.595(9) ? . 2_566
C(31) F(2) 3.211(6) ? . 2_656
C(31) F(5) 3.312(6) ? . 2_477
C(32) F(4) 3.431(7) ? . 2_577
C(32) F(5) 3.190(7) ? . 2_477
C(33) F(4) 3.547(6) ? . 2_577
C(35) S(1) 3.563(6) ? . 2_566
C(35) O(1) 3.206(6) ? . 1_565
C(35) C(9) 3.522(9) ? . 2_666
S(1) H(11) 3.225 ? . 1_545
S(1) H(18) 3.575 ? . 2_566
S(2) H(6) 3.340 ? . 2_666
S(2) H(8) 3.270 ? . 1_565
F(1) H(5) 3.113 ? . 1_545
F(1) H(6) 2.716 ? . 1_545
F(1) H(14) 3.015 ? . 2_556
F(1) H(15) 3.410 ? . 2_556
F(2) H(4) 2.625 ? . 2_745
F(2) H(14) 3.329 ? . 2_656
F(2) H(15) 3.045 ? . 2_656
F(3) H(4) 3.575 ? . 2_745
F(3) H(14) 2.890 ? . 1_644
F(3) H(15) 2.901 ? . 1_644
F(4) H(3) 3.412 ? . 1_466
F(4) H(3) 2.976 ? . 2_666
F(4) H(4) 2.915 ? . 2_666
F(4) H(5) 3.163 ? . 1_466
F(5) H(5) 3.599 ? . 1_466
F(5) H(15) 2.814 ? . 2_477
F(5) H(16) 2.565 ? . 2_477
F(6) H(1) 3.555 ? . 2_566
F(6) H(3) 3.139 ? . 2_666
F(6) H(4) 2.938 ? . 2_666
F(6) H(13) 2.665 ? . 1_565
F(6) H(14) 3.078 ? . 1_565
O(1) H(7) 3.172 ? . 2_556
O(1) H(11) 3.338 ? . 2_566
O(1) H(17) 3.330 ? . 1_545
O(1) H(18) 2.359 ? . 1_545
O(2) H(1) 3.321 ? . 1_565
O(2) H(2) 2.375 ? . 1_565
O(2) H(9) 3.324 ? . 2_566
O(2) H(10) 3.440 ? . 2_666
O(2) H(11) 3.301 ? . 2_666
O(2) H(13) 3.151 ? . 2_566
C(3) H(13) 3.485 ? . 2_556
C(3) H(14) 3.405 ? . 2_556
C(4) H(13) 3.543 ? . 2_556
C(5) H(9) 3.434 ? . 2_656
C(6) H(16) 3.013 ? . 1_644
C(6) H(17) 3.159 ? . 2_666
C(7) H(15) 3.244 ? . 1_644
C(7) H(16) 3.211 ? . 1_644
C(8) H(9) 3.577 ? . 2_656
C(9) H(17) 3.550 ? . 2_666
C(9) H(18) 3.232 ? . 2_666
C(10) H(18) 3.467 ? . 2_666
C(13) H(8) 3.399 ? . 2_556
C(13) H(10) 3.217 ? . 1_545
C(13) H(11) 3.557 ? . 1_545
C(14) H(8) 3.126 ? . 2_556
C(14) H(10) 3.229 ? . 1_545
C(15) H(10) 3.439 ? . 2_566
C(16) H(10) 3.549 ? . 2_566
C(16) H(11) 3.519 ? . 2_566
C(16) H(18) 3.536 ? . 1_545
C(20) H(7) 3.215 ? . 1_565
C(20) H(8) 3.555 ? . 1_565
C(21) H(7) 3.229 ? . 1_565
C(21) H(11) 3.533 ? . 2_666
C(22) H(11) 3.306 ? . 2_666
C(23) H(9) 3.532 ? . 2_566
C(23) H(11) 3.160 ? . 2_666
C(24) H(7) 3.500 ? . 2_656
C(25) H(10) 3.568 ? . 2_666
C(27) H(1) 3.321 ? . 2_556
C(27) H(12) 3.332 ? . 2_566
C(28) H(1) 3.163 ? . 2_556
C(28) H(6) 3.460 ? . 2_566
C(28) H(12) 3.407 ? . 2_566
C(31) H(4) 3.164 ? . 1_466
C(32) H(3) 3.348 ? . 1_466
C(32) H(4) 3.338 ? . 1_466
C(32) H(16) 3.238 ? . 2_477
C(33) H(3) 3.360 ? . 2_666
C(34) H(3) 3.028 ? . 2_666
C(34) H(5) 3.161 ? . 2_666
C(34) H(9) 3.595 ? . 1_565
C(35) H(5) 3.101 ? . 2_666
C(36) H(3) 3.317 ? . 2_666
C(36) H(4) 3.527 ? . 2_666
H(1) F(6) 3.555 ? . 2_566
H(1) O(2) 3.321 ? . 1_545
H(1) C(27) 3.321 ? . 2_556
H(1) C(28) 3.163 ? . 2_556
H(1) H(6) 2.834 ? . 1_545
H(1) H(12) 2.850 ? . 1_545
H(1) H(13) 3.037 ? . 2_556
H(1) H(14) 2.735 ? . 2_556
H(2) O(2) 2.375 ? . 1_545
H(2) H(13) 3.129 ? . 2_556
H(2) H(17) 3.491 ? . 2_566
H(3) F(4) 3.412 ? . 1_644
H(3) F(4) 2.976 ? . 2_666
H(3) F(6) 3.139 ? . 2_666
H(3) C(32) 3.348 ? . 1_644
H(3) C(33) 3.360 ? . 2_666
H(3) C(34) 3.028 ? . 2_666
H(3) C(36) 3.317 ? . 2_666
H(3) H(16) 2.735 ? . 1_644
H(3) H(17) 2.688 ? . 2_666
H(4) F(2) 2.625 ? . 2_745
H(4) F(3) 3.575 ? . 2_745
H(4) F(4) 2.915 ? . 2_666
H(4) F(6) 2.938 ? . 2_666
H(4) C(31) 3.164 ? . 1_644
H(4) C(32) 3.338 ? . 1_644
H(4) C(36) 3.527 ? . 2_666
H(4) H(15) 2.797 ? . 1_644
H(4) H(16) 3.117 ? . 1_644
H(5) F(1) 3.113 ? . 1_565
H(5) F(4) 3.163 ? . 1_644
H(5) F(5) 3.599 ? . 1_644
H(5) C(34) 3.161 ? . 2_666
H(5) C(35) 3.101 ? . 2_666
H(5) H(17) 3.192 ? . 2_666
H(5) H(18) 3.069 ? . 2_666
H(6) S(2) 3.340 ? . 2_666
H(6) F(1) 2.716 ? . 1_565
H(6) C(28) 3.460 ? . 2_566
H(6) H(1) 2.834 ? . 1_565
H(6) H(14) 3.292 ? . 2_566
H(6) H(18) 3.501 ? . 2_666
H(7) O(1) 3.172 ? . 2_556
H(7) C(20) 3.215 ? . 1_545
H(7) C(21) 3.229 ? . 1_545
H(7) C(24) 3.500 ? . 2_656
H(7) H(8) 3.356 ? . 2_556
H(7) H(10) 2.596 ? . 1_545
H(7) H(11) 2.622 ? . 1_545
H(8) S(2) 3.270 ? . 1_545
H(8) C(13) 3.399 ? . 2_556
H(8) C(14) 3.126 ? . 2_556
H(8) C(20) 3.555 ? . 1_545
H(8) H(7) 3.356 ? . 2_556
H(8) H(8) 2.886 ? . 2_556
H(8) H(10) 2.629 ? . 1_545
H(9) O(2) 3.324 ? . 2_566
H(9) C(5) 3.434 ? . 2_656
H(9) C(8) 3.577 ? . 2_656
H(9) C(23) 3.532 ? . 2_566
H(9) C(34) 3.595 ? . 1_545
H(9) H(17) 2.732 ? . 1_545
H(10) O(2) 3.440 ? . 2_666
H(10) C(13) 3.217 ? . 1_565
H(10) C(14) 3.229 ? . 1_565
H(10) C(15) 3.439 ? . 2_566
H(10) C(16) 3.549 ? . 2_566
H(10) C(25) 3.568 ? . 2_666
H(10) H(7) 2.596 ? . 1_565
H(10) H(8) 2.629 ? . 1_565
H(10) H(12) 3.180 ? . 2_666
H(11) S(1) 3.225 ? . 1_565
H(11) O(1) 3.338 ? . 2_566
H(11) O(2) 3.301 ? . 2_666
H(11) C(13) 3.557 ? . 1_565
H(11) C(16) 3.519 ? . 2_566
H(11) C(21) 3.533 ? . 2_666
H(11) C(22) 3.306 ? . 2_666
H(11) C(23) 3.160 ? . 2_666
H(11) H(7) 2.622 ? . 1_565
H(11) H(11) 3.492 ? . 2_666
H(12) C(27) 3.332 ? . 2_566
H(12) C(28) 3.407 ? . 2_566
H(12) H(1) 2.850 ? . 1_565
H(12) H(10) 3.180 ? . 2_666
H(12) H(13) 3.568 ? . 2_566
H(13) F(6) 2.665 ? . 1_545
H(13) O(2) 3.151 ? . 2_566
H(13) C(3) 3.485 ? . 2_556
H(13) C(4) 3.543 ? . 2_556
H(13) H(1) 3.037 ? . 2_556
H(13) H(2) 3.129 ? . 2_556
H(13) H(12) 3.568 ? . 2_566
H(13) H(17) 2.847 ? . 1_545
H(14) F(1) 3.015 ? . 2_556
H(14) F(2) 3.329 ? . 2_656
H(14) F(3) 2.890 ? . 1_466
H(14) F(6) 3.078 ? . 1_545
H(14) C(3) 3.405 ? . 2_556
H(14) H(1) 2.735 ? . 2_556
H(14) H(6) 3.292 ? . 2_566
H(15) F(1) 3.410 ? . 2_556
H(15) F(2) 3.045 ? . 2_656
H(15) F(3) 2.901 ? . 1_466
H(15) F(5) 2.814 ? . 2_477
H(15) C(7) 3.244 ? . 1_466
H(15) H(4) 2.797 ? . 1_466
H(16) F(5) 2.565 ? . 2_477
H(16) C(6) 3.013 ? . 1_466
H(16) C(7) 3.211 ? . 1_466
H(16) C(32) 3.238 ? . 2_477
H(16) H(3) 2.735 ? . 1_466
H(16) H(4) 3.117 ? . 1_466
H(16) H(16) 2.551 ? . 2_477
H(17) O(1) 3.330 ? . 1_565
H(17) C(6) 3.159 ? . 2_666
H(17) C(9) 3.550 ? . 2_666
H(17) H(2) 3.491 ? . 2_566
H(17) H(3) 2.688 ? . 2_666
H(17) H(5) 3.192 ? . 2_666
H(17) H(9) 2.732 ? . 1_565
H(17) H(13) 2.847 ? . 1_565
H(18) S(1) 3.575 ? . 2_566
H(18) O(1) 2.359 ? . 1_565
H(18) C(9) 3.232 ? . 2_666
H(18) C(10) 3.467 ? . 2_666
H(18) C(16) 3.536 ? . 1_565
H(18) H(5) 3.069 ? . 2_666
H(18) H(6) 3.501 ? . 2_666

loop_
_geom_torsion_atom_site_label_1
_geom_torsion_atom_site_label_2
_geom_torsion_atom_site_label_3
_geom_torsion_atom_site_label_4
_geom_torsion
_geom_torsion_publ_flag
_geom_torsion_site_symmetry_1
_geom_torsion_site_symmetry_2
_geom_torsion_site_symmetry_3
_geom_torsion_site_symmetry_4
C(8) S(1) C(11) C(10) 0.0(4) ? . . . .
C(8) S(1) C(11) C(12) 177.6(5) ? . . . .
C(11) S(1) C(8) C(5) -178.8(5) ? . . . .
C(11) S(1) C(8) C(9) 0.7(4) ? . . . .
C(26) S(2) C(29) C(28) 0.5(4) ? . . . .
C(26) S(2) C(29) C(30) 178.9(4) ? . . . .
C(29) S(2) C(26) C(19) 178.0(4) ? . . . .
C(29) S(2) C(26) C(27) -0.6(4) ? . . . .
F(1) C(1) C(2) C(3) -4.9(8) ? . . . .
F(1) C(1) C(2) C(7) 175.9(5) ? . . . .
F(2) C(1) C(2) C(3) -126.2(5) ? . . . .
F(2) C(1) C(2) C(7) 54.6(6) ? . . . .
F(3) C(1) C(2) C(3) 115.7(5) ? . . . .
F(3) C(1) C(2) C(7) -63.5(7) ? . . . .
C(1) C(2) C(3) C(4) -175.5(5) ? . . . .
C(1) C(2) C(7) C(6) 175.1(5) ? . . . .
C(3) C(2) C(7) C(6) -4.1(8) ? . . . .
C(7) C(2) C(3) C(4) 3.7(8) ? . . . .
C(2) C(3) C(4) C(5) -1.0(9) ? . . . .
C(3) C(4) C(5) C(6) -1.2(8) ? . . . .
C(3) C(4) C(5) C(8) 176.5(5) ? . . . .
C(4) C(5) C(6) C(7) 0.8(8) ? . . . .
C(4) C(5) C(8) S(1) 8.3(7) ? . . . .
C(4) C(5) C(8) C(9) -171.0(6) ? . . . .
C(6) C(5) C(8) S(1) -174.0(4) ? . . . .
C(6) C(5) C(8) C(9) 6.7(9) ? . . . .
C(8) C(5) C(6) C(7) -177.0(5) ? . . . .
C(5) C(6) C(7) C(2) 1.9(8) ? . . . .
S(1) C(8) C(9) C(10) -1.2(6) ? . . . .
C(5) C(8) C(9) C(10) 178.2(5) ? . . . .
C(8) C(9) C(10) C(11) 1.2(8) ? . . . .
C(9) C(10) C(11) S(1) -0.7(7) ? . . . .
C(9) C(10) C(11) C(12) -178.0(6) ? . . . .
S(1) C(11) C(12) C(13) -1.1(8) ? . . . .
S(1) C(11) C(12) C(25) -179.9(3) ? . . . .
C(10) C(11) C(12) C(13) 175.9(6) ? . . . .
C(10) C(11) C(12) C(25) -2.8(9) ? . . . .
C(11) C(12) C(13) C(14) -179.9(4) ? . . . .
C(11) C(12) C(25) C(24) 179.6(5) ? . . . .
C(13) C(12) C(25) C(24) 0.7(8) ? . . . .
C(25) C(12) C(13) C(14) -1.1(8) ? . . . .
C(12) C(13) C(14) C(15) 0.3(8) ? . . . .
C(13) C(14) C(15) C(16) 179.2(5) ? . . . .
C(13) C(14) C(15) C(24) 0.9(8) ? . . . .
C(14) C(15) C(16) O(1) -2.4(9) ? . . . .
C(14) C(15) C(16) C(17) 177.2(5) ? . . . .
C(14) C(15) C(24) C(23) 177.0(5) ? . . . .
C(14) C(15) C(24) C(25) -1.2(8) ? . . . .
C(16) C(15) C(24) C(23) -1.3(8) ? . . . .
C(16) C(15) C(24) C(25) -179.5(5) ? . . . .
C(24) C(15) C(16) O(1) 175.9(5) ? . . . .
C(24) C(15) C(16) C(17) -4.5(8) ? . . . .
O(1) C(16) C(17) C(18) 4.1(8) ? . . . .
O(1) C(16) C(17) C(22) -175.7(5) ? . . . .
C(15) C(16) C(17) C(18) -175.5(5) ? . . . .
C(15) C(16) C(17) C(22) 4.7(7) ? . . . .
C(16) C(17) C(18) C(19) -178.4(5) ? . . . .
C(16) C(17) C(22) C(21) 178.9(5) ? . . . .
C(16) C(17) C(22) C(23) 1.1(8) ? . . . .
C(18) C(17) C(22) C(21) -1.0(8) ? . . . .
C(18) C(17) C(22) C(23) -178.8(5) ? . . . .
C(22) C(17) C(18) C(19) 1.4(8) ? . . . .
C(17) C(18) C(19) C(20) -1.1(8) ? . . . .
C(17) C(18) C(19) C(26) 176.8(5) ? . . . .
C(18) C(19) C(20) C(21) 0.3(7) ? . . . .
C(18) C(19) C(26) S(2) 174.1(4) ? . . . .
C(18) C(19) C(26) C(27) -7.7(9) ? . . . .
C(20) C(19) C(26) S(2) -8.1(8) ? . . . .
C(20) C(19) C(26) C(27) 170.2(5) ? . . . .
C(26) C(19) C(20) C(21) -177.6(5) ? . . . .
C(19) C(20) C(21) C(22) 0.0(8) ? . . . .
C(20) C(21) C(22) C(17) 0.3(6) ? . . . .
C(20) C(21) C(22) C(23) 178.1(5) ? . . . .
C(17) C(22) C(23) O(2) 172.6(5) ? . . . .
C(17) C(22) C(23) C(24) -6.9(8) ? . . . .
C(21) C(22) C(23) O(2) -5.2(8) ? . . . .
C(21) C(22) C(23) C(24) 175.3(5) ? . . . .
O(2) C(23) C(24) C(15) -172.5(5) ? . . . .
O(2) C(23) C(24) C(25) 5.7(8) ? . . . .
C(22) C(23) C(24) C(15) 7.0(8) ? . . . .
C(22) C(23) C(24) C(25) -174.8(5) ? . . . .
C(15) C(24) C(25) C(12) 0.4(8) ? . . . .
C(23) C(24) C(25) C(12) -177.8(5) ? . . . .
S(2) C(26) C(27) C(28) 0.5(6) ? . . . .
C(19) C(26) C(27) C(28) -177.9(5) ? . . . .
C(26) C(27) C(28) C(29) -0.2(5) ? . . . .
C(27) C(28) C(29) S(2) -0.3(6) ? . . . .
C(27) C(28) C(29) C(30) -178.5(5) ? . . . .
S(2) C(29) C(30) C(31) -166.1(4) ? . . . .
S(2) C(29) C(30) C(35) 12.4(7) ? . . . .
C(28) C(29) C(30) C(31) 11.9(9) ? . . . .
C(28) C(29) C(30) C(35) -169.5(6) ? . . . .
C(29) C(30) C(31) C(32) 177.6(5) ? . . . .
C(29) C(30) C(35) C(34) -178.4(5) ? . . . .
C(31) C(30) C(35) C(34) 0.1(6) ? . . . .
C(35) C(30) C(31) C(32) -1.0(8) ? . . . .
C(30) C(31) C(32) C(33) 0.2(7) ? . . . .
C(31) C(32) C(33) C(34) 1.5(9) ? . . . .
C(31) C(32) C(33) C(36) -176.6(5) ? . . . .
C(32) C(33) C(34) C(35) -2.3(9) ? . . . .
C(32) C(33) C(36) F(4) 75.4(7) ? . . . .
C(32) C(33) C(36) F(5) -44.7(7) ? . . . .
C(32) C(33) C(36) F(6) -166.2(5) ? . . . .
C(34) C(33) C(36) F(4) -102.7(6) ? . . . .
C(34) C(33) C(36) F(5) 137.3(5) ? . . . .
C(34) C(33) C(36) F(6) 15.8(8) ? . . . .
C(36) C(33) C(34) C(35) 175.7(5) ? . . . .
C(33) C(34) C(35) C(30) 1.5(9) ? . . . .

loop_
_cod_related_entry_id
_cod_related_entry_database
_cod_related_entry_code
1 ChemSpider 30653118
